data_7100236
loop_
_publ_author_name
'Pingyun Feng'
'Xianhui Bu'
'Jingli Xie'
'Nanfeng Zheng'

_publ_section_title
;
One-dimensional Coordination Polymers Containing
Penta-Supertetrahedral Sulfide Clusters Linked by Dipyridyl Ligands
;
_journal_name_full 'Chemical Communications'
_journal_paper_doi 10.1039/b508470a
_journal_year 2005
_chemical_formula_sum 'C97 H84 Co N2 S15 Zn7'
_chemical_formula_weight 2275.08
_space_group_IT_number 14
_symmetry_cell_setting monoclinic
_symmetry_space_group_name_Hall '-P 2ybc'
_symmetry_space_group_name_H-M 'P 1 21/c 1'
_cell_angle_alpha 90.00
_cell_angle_beta 94.347(2)
_cell_angle_gamma 90.00
_cell_formula_units_Z 4
_cell_length_a 19.0847(15)
_cell_length_b 18.4854(14)
_cell_length_c 27.494(2)
_cell_measurement_temperature 238(2)
_cell_volume 9671.8(13)
_diffrn_ambient_temperature 238(2)
_exptl_crystal_density_diffrn 1.562
_cod_depositor_comments
;
The following automatic conversions were performed:
'_symmetry_cell_setting' value 'Monoclinic' changed to 'monoclinic'
according to '/home/saulius/struct/CIF-dictionaries/cif_core.dic'
dictionary named 'cif_core.dic' version 2.4.1 from 2010-06-29.

Automatic conversion script
Id: cif_fix_enum 1527 2010-12-29 10:47:43Z saulius 
;
_cod_original_sg_symbol_H-M 'P 21/c'
_cod_database_code 7100236

loop_
_symmetry_equiv_pos_as_xyz
'x, y, z'
'-x, y+1/2, -z+1/2'
'-x, -y, -z'
'x, -y-1/2, z-1/2'

loop_
_atom_site_label
_atom_site_type_symbol
_atom_site_fract_x
_atom_site_fract_y
_atom_site_fract_z
_atom_site_U_iso_or_equiv
_atom_site_adp_type
_atom_site_occupancy
_atom_site_symmetry_multiplicity
_atom_site_calc_flag
_atom_site_refinement_flags
_atom_site_disorder_assembly
_atom_site_disorder_group
Zn1 Zn 0.09747(6) 0.25220(7) 0.71776(4) 0.0295(3) Uani 1 1 d . . .
Zn2 Zn 0.25957(6) 0.14388(6) 0.75381(5) 0.0271(3) Uani 1 1 d . . .
Zn3 Zn 0.16863(6) 0.24192(7) 0.85115(4) 0.0265(3) Uani 1 1 d . . .
Zn4 Zn 0.25496(6) 0.35494(6) 0.75615(4) 0.0254(3) Uani 1 1 d . . .
Zn5 Zn 0.36362(6) 0.25505(7) 0.85375(4) 0.0271(3) Uani 1 1 d . . .
Zn6 Zn 0.41469(6) 0.25119(7) 0.72606(4) 0.0288(3) Uani 1 1 d . . .
Co1 Co 0.28075(7) 0.06894(7) 0.88385(5) 0.0216(3) Uani 1 1 d . . .
Zn7 Zn 0.26092(7) 0.42101(7) 0.89049(5) 0.0306(3) Uani 1 1 d . . .
S1 S 0.13918(15) 0.37061(15) 0.72125(11) 0.0317(7) Uani 1 1 d . . .
S2 S 0.17569(15) 0.16666(16) 0.68860(11) 0.0340(7) Uani 1 1 d . . .
S3 S 0.07468(14) 0.20919(15) 0.79508(10) 0.0301(7) Uani 1 1 d . . .
S4 S 0.26138(12) 0.24839(15) 0.80149(9) 0.0217(5) Uani 1 1 d . . .
S5 S 0.23322(16) 0.04709(15) 0.80291(11) 0.0346(7) Uani 1 1 d . . .
S6 S 0.37016(14) 0.13378(14) 0.72257(10) 0.0296(7) Uani 1 1 d . . .
S7 S 0.32913(14) 0.33163(15) 0.69380(10) 0.0296(7) Uani 1 1 d . . .
S8 S 0.44878(14) 0.29704(15) 0.80305(10) 0.0295(7) Uani 1 1 d . . .
S9 S 0.38494(15) 0.13766(15) 0.87952(11) 0.0352(7) Uani 1 1 d . . .
S10 S 0.34420(15) 0.33244(15) 0.91736(10) 0.0298(7) Uani 1 1 d . . .
S11 S 0.15276(15) 0.35770(14) 0.88387(10) 0.0303(7) Uani 1 1 d . . .
S12 S 0.29050(14) 0.44639(14) 0.80941(10) 0.0280(7) Uani 1 1 d . . .
S13 S 0.28765(19) 0.52637(18) 0.92929(13) 0.0540(10) Uani 1 1 d . . .
S14 S 0.19294(15) 0.15059(15) 0.90864(10) 0.0311(7) Uani 1 1 d . . .
S15 S 0.3240(2) -0.02694(19) 0.92837(16) 0.0654(11) Uani 1 1 d . . .
N1 N 0.0055(4) 0.2527(5) 0.6760(3) 0.033(2) Uani 1 1 d . . .
N2 N 0.4997(5) 0.2467(5) 0.6855(3) 0.037(2) Uani 1 1 d . . .
C1 C -0.0191(7) 0.1995(7) 0.6484(6) 0.087(6) Uani 1 1 d . . .
H1 H 0.0111 0.1598 0.6454 0.104 Uiso 1 1 calc R . .
C2 C -0.0812(7) 0.1950(7) 0.6241(6) 0.081(6) Uani 1 1 d . . .
H2 H -0.0933 0.1521 0.6071 0.097 Uiso 1 1 calc R . .
C3 C -0.1264(6) 0.2481(7) 0.6228(4) 0.038(3) Uani 1 1 d . . .
C4 C -0.1029(8) 0.3080(8) 0.6506(7) 0.101(7) Uani 1 1 d . . .
H4 H -0.1323 0.3485 0.6527 0.121 Uiso 1 1 calc R . .
C5 C -0.0375(8) 0.3083(7) 0.6749(6) 0.081(6) Uani 1 1 d . . .
H5 H -0.0225 0.3505 0.6917 0.097 Uiso 1 1 calc R . .
C6 C 0.1191(6) 0.0897(6) 0.6781(4) 0.033(3) Uani 1 1 d . . .
C7 C 0.1095(7) 0.0637(7) 0.6305(5) 0.053(4) Uani 1 1 d . . .
H7 H 0.1388 0.0807 0.6070 0.064 Uiso 1 1 calc R . .
C8 C 0.0580(10) 0.0133(8) 0.6170(6) 0.079(6) Uani 1 1 d . . .
H8 H 0.0513 -0.0039 0.5848 0.095 Uiso 1 1 calc R . .
C9 C 0.0162(8) -0.0110(8) 0.6537(7) 0.073(5) Uani 1 1 d . . .
H9 H -0.0213 -0.0427 0.6456 0.087 Uiso 1 1 calc R . .
C10 C 0.0292(7) 0.0106(7) 0.7002(6) 0.065(4) Uani 1 1 d . . .
H10 H 0.0022 -0.0081 0.7246 0.078 Uiso 1 1 calc R . .
C11 C 0.0812(6) 0.0594(6) 0.7121(5) 0.045(3) Uani 1 1 d . . .
H11 H 0.0909 0.0722 0.7450 0.054 Uiso 1 1 calc R . .
C12 C -0.0039(5) 0.2395(6) 0.8179(4) 0.029(3) Uani 1 1 d . . .
C13 C -0.0435(7) 0.1953(8) 0.8449(5) 0.064(4) Uani 1 1 d . . .
H13 H -0.0268 0.1484 0.8522 0.077 Uiso 1 1 calc R . .
C14 C -0.1034(8) 0.2151(10) 0.8613(5) 0.077(5) Uani 1 1 d . . .
H14 H -0.1280 0.1821 0.8796 0.092 Uiso 1 1 calc R . .
C15 C -0.1311(7) 0.2829(9) 0.8524(6) 0.068(5) Uani 1 1 d . . .
H15 H -0.1744 0.2962 0.8641 0.081 Uiso 1 1 calc R . .
C16 C -0.0948(7) 0.3298(8) 0.8266(6) 0.071(5) Uani 1 1 d . . .
H16 H -0.1121 0.3769 0.8210 0.086 Uiso 1 1 calc R . .
C17 C -0.0310(6) 0.3088(7) 0.8078(5) 0.057(4) Uani 1 1 d . . .
H17 H -0.0069 0.3411 0.7886 0.069 Uiso 1 1 calc R . .
C18 C 0.1586(6) 0.3995(6) 0.6629(4) 0.037(3) Uani 1 1 d . . .
C19 C 0.1600(7) 0.3585(6) 0.6226(4) 0.047(3) Uani 1 1 d . . .
H19 H 0.1470 0.3097 0.6249 0.056 Uiso 1 1 calc R . .
C20 C 0.1788(8) 0.3828(8) 0.5788(5) 0.062(4) Uani 1 1 d . . .
H20 H 0.1784 0.3513 0.5518 0.074 Uiso 1 1 calc R . .
C21 C 0.1981(8) 0.4534(9) 0.5744(5) 0.074(5) Uani 1 1 d . . .
H21 H 0.2101 0.4712 0.5441 0.088 Uiso 1 1 calc R . .
C22 C 0.2002(8) 0.4983(8) 0.6141(6) 0.071(5) Uani 1 1 d . . .
H22 H 0.2150 0.5466 0.6117 0.085 Uiso 1 1 calc R . .
C23 C 0.1800(7) 0.4713(7) 0.6580(5) 0.058(4) Uani 1 1 d . . .
H23 H 0.1807 0.5021 0.6851 0.069 Uiso 1 1 calc R . .
C24 C 0.2727(6) -0.0301(6) 0.7789(4) 0.033(3) Uani 1 1 d . . .
C25 C 0.3428(6) -0.0375(6) 0.7734(5) 0.050(4) Uani 1 1 d . . .
H25 H 0.3737 -0.0004 0.7846 0.060 Uiso 1 1 calc R . .
C26 C 0.3691(7) -0.0978(6) 0.7521(5) 0.047(3) Uani 1 1 d . . .
H26 H 0.4176 -0.1010 0.7485 0.057 Uiso 1 1 calc R . .
C27 C 0.3258(8) -0.1533(7) 0.7358(5) 0.059(4) Uani 1 1 d . . .
H27 H 0.3438 -0.1939 0.7204 0.071 Uiso 1 1 calc R . .
C28 C 0.2574(9) -0.1480(8) 0.7426(7) 0.088(6) Uani 1 1 d . . .
H28 H 0.2274 -0.1866 0.7329 0.106 Uiso 1 1 calc R . .
C29 C 0.2295(8) -0.0876(7) 0.7632(6) 0.069(5) Uani 1 1 d . . .
H29 H 0.1809 -0.0851 0.7668 0.083 Uiso 1 1 calc R . .
C30 C 0.3469(6) 0.1108(6) 0.6604(4) 0.035(3) Uani 1 1 d . . .
C31 C 0.3165(7) 0.0426(7) 0.6514(5) 0.050(4) Uani 1 1 d . . .
H31 H 0.3083 0.0111 0.6772 0.060 Uiso 1 1 calc R . .
C32 C 0.2987(8) 0.0231(8) 0.6038(6) 0.069(5) Uani 1 1 d . . .
H32 H 0.2798 -0.0233 0.5978 0.082 Uiso 1 1 calc R . .
C33 C 0.3072(7) 0.0678(8) 0.5642(5) 0.058(4) Uani 1 1 d . . .
H33 H 0.2939 0.0531 0.5321 0.070 Uiso 1 1 calc R . .
C34 C 0.3359(7) 0.1346(8) 0.5744(4) 0.056(4) Uani 1 1 d . . .
H34 H 0.3427 0.1668 0.5487 0.068 Uiso 1 1 calc R . .
C35 C 0.3553(6) 0.1556(6) 0.6228(4) 0.038(3) Uani 1 1 d . . .
H35 H 0.3745 0.2018 0.6289 0.045 Uiso 1 1 calc R . .
C36 C 0.3800(6) 0.4087(6) 0.6814(4) 0.034(3) Uani 1 1 d . . .
C37 C 0.3850(8) 0.4303(7) 0.6350(5) 0.059(4) Uani 1 1 d . . .
H37 H 0.3553 0.4093 0.6101 0.071 Uiso 1 1 calc R . .
C38 C 0.4319(11) 0.4820(9) 0.6232(6) 0.089(6) Uani 1 1 d . . .
H38 H 0.4361 0.4937 0.5903 0.106 Uiso 1 1 calc R . .
C39 C 0.4727(9) 0.5167(9) 0.6587(8) 0.089(6) Uani 1 1 d . . .
H39 H 0.5046 0.5527 0.6504 0.106 Uiso 1 1 calc R . .
C40 C 0.4667(7) 0.4986(7) 0.7069(7) 0.067(5) Uani 1 1 d . . .
H40 H 0.4946 0.5220 0.7318 0.081 Uiso 1 1 calc R . .
C41 C 0.4191(6) 0.4454(6) 0.7184(5) 0.044(3) Uani 1 1 d . . .
H41 H 0.4133 0.4342 0.7512 0.052 Uiso 1 1 calc R . .
C42 C 0.5291(5) 0.2585(6) 0.8276(4) 0.032(3) Uani 1 1 d . . .
C43 C 0.5535(6) 0.1938(6) 0.8123(5) 0.042(3) Uani 1 1 d . . .
H43 H 0.5273 0.1670 0.7883 0.051 Uiso 1 1 calc R . .
C44 C 0.6185(7) 0.1674(8) 0.8329(5) 0.060(4) Uani 1 1 d . . .
H44 H 0.6359 0.1228 0.8226 0.072 Uiso 1 1 calc R . .
C45 C 0.6546(7) 0.2055(10) 0.8664(6) 0.077(5) Uani 1 1 d . . .
H45 H 0.6986 0.1882 0.8789 0.092 Uiso 1 1 calc R . .
C46 C 0.6310(8) 0.2684(10) 0.8837(6) 0.099(7) Uani 1 1 d . . .
H46 H 0.6576 0.2932 0.9085 0.119 Uiso 1 1 calc R . .
C47 C 0.5671(7) 0.2966(8) 0.8646(5) 0.068(5) Uani 1 1 d . . .
H47 H 0.5500 0.3404 0.8763 0.081 Uiso 1 1 calc R . .
C48 C 0.4161(8) 0.1485(7) 0.9408(5) 0.059(4) Uani 1 1 d . . .
C49 C 0.3689(9) 0.1633(8) 0.9769(5) 0.072(5) Uani 1 1 d . . .
H49 H 0.3205 0.1667 0.9679 0.086 Uiso 1 1 calc R . .
C50 C 0.3934(11) 0.1730(10) 1.0263(6) 0.102(7) Uani 1 1 d . . .
H50 H 0.3628 0.1840 1.0505 0.122 Uiso 1 1 calc R . .
C51 C 0.4645(12) 0.1653(13) 1.0370(8) 0.127(9) Uani 1 1 d . . .
H51 H 0.4815 0.1686 1.0699 0.153 Uiso 1 1 calc R . .
C52 C 0.5114(11) 0.1535(13) 1.0042(9) 0.136(10) Uani 1 1 d . . .
H52 H 0.5596 0.1503 1.0138 0.163 Uiso 1 1 calc R . .
C53 C 0.4863(8) 0.1461(9) 0.9540(7) 0.090(6) Uani 1 1 d . . .
H53 H 0.5184 0.1394 0.9301 0.108 Uiso 1 1 calc R . .
C54 C 0.4252(6) 0.3762(6) 0.9329(4) 0.034(3) Uani 1 1 d . . .
C55 C 0.4477(6) 0.4361(7) 0.9084(4) 0.040(3) Uani 1 1 d . . .
H55 H 0.4202 0.4539 0.8812 0.048 Uiso 1 1 calc R . .
C56 C 0.5101(6) 0.4701(7) 0.9234(5) 0.051(4) Uani 1 1 d . . .
H56 H 0.5253 0.5103 0.9060 0.061 Uiso 1 1 calc R . .
C57 C 0.5497(7) 0.4452(8) 0.9634(5) 0.057(4) Uani 1 1 d . . .
H57 H 0.5914 0.4690 0.9744 0.068 Uiso 1 1 calc R . .
C58 C 0.5284(7) 0.3864(8) 0.9869(5) 0.063(4) Uani 1 1 d . . .
H58 H 0.5568 0.3688 1.0137 0.076 Uiso 1 1 calc R . .
C59 C 0.4676(6) 0.3514(7) 0.9734(4) 0.047(3) Uani 1 1 d . . .
H59 H 0.4540 0.3108 0.9910 0.056 Uiso 1 1 calc R . .
C60 C 0.1288(6) 0.3319(6) 0.9436(4) 0.036(3) Uani 1 1 d . . .
C61 C 0.0600(6) 0.3155(7) 0.9498(5) 0.052(4) Uani 1 1 d . . .
H61 H 0.0262 0.3190 0.9232 0.062 Uiso 1 1 calc R . .
C62 C 0.0396(8) 0.2940(9) 0.9949(6) 0.074(5) Uani 1 1 d . . .
H62 H -0.0072 0.2808 0.9986 0.089 Uiso 1 1 calc R . .
C63 C 0.0880(8) 0.2921(8) 1.0332(5) 0.059(4) Uani 1 1 d . . .
H63 H 0.0741 0.2779 1.0639 0.070 Uiso 1 1 calc R . .
C64 C 0.1542(8) 0.3095(8) 1.0288(5) 0.060(4) Uani 1 1 d . . .
H64 H 0.1870 0.3079 1.0560 0.072 Uiso 1 1 calc R . .
C65 C 0.1751(6) 0.3305(7) 0.9834(4) 0.048(4) Uani 1 1 d . . .
H65 H 0.2221 0.3439 0.9804 0.057 Uiso 1 1 calc R . .
C66 C 0.2425(6) 0.5247(5) 0.7893(4) 0.028(3) Uani 1 1 d . . .
C67 C 0.2785(7) 0.5783(6) 0.7663(5) 0.048(3) Uani 1 1 d . . .
H67 H 0.3266 0.5729 0.7619 0.058 Uiso 1 1 calc R . .
C68 C 0.2424(8) 0.6406(7) 0.7497(5) 0.060(4) Uani 1 1 d . . .
H68 H 0.2669 0.6782 0.7355 0.072 Uiso 1 1 calc R . .
C69 C 0.1734(8) 0.6471(8) 0.7538(5) 0.060(4) Uani 1 1 d . . .
H69 H 0.1495 0.6881 0.7409 0.072 Uiso 1 1 calc R . .
C70 C 0.1371(7) 0.5946(7) 0.7768(5) 0.062(4) Uani 1 1 d . . .
H70 H 0.0890 0.6002 0.7811 0.074 Uiso 1 1 calc R . .
C71 C 0.1729(7) 0.5336(7) 0.7932(5) 0.058(4) Uani 1 1 d . . .
H71 H 0.1479 0.4967 0.8079 0.069 Uiso 1 1 calc R . .
C72 C 0.2208(7) 0.5562(6) 0.9650(4) 0.037(3) Uani 1 1 d . . .
C73 C 0.2412(8) 0.6047(6) 1.0020(5) 0.051(4) Uani 1 1 d . . .
H73 H 0.2884 0.6195 1.0061 0.061 Uiso 1 1 calc R . .
C74 C 0.1931(10) 0.6319(8) 1.0333(6) 0.076(5) Uani 1 1 d . . .
H74 H 0.2073 0.6648 1.0582 0.091 Uiso 1 1 calc R . .
C75 C 0.1262(10) 0.6097(9) 1.0267(6) 0.085(6) Uani 1 1 d . . .
H75 H 0.0933 0.6278 1.0473 0.102 Uiso 1 1 calc R . .
C76 C 0.1041(9) 0.5607(9) 0.9903(6) 0.079(5) Uani 1 1 d . . .
H76 H 0.0568 0.5460 0.9863 0.095 Uiso 1 1 calc R . .
C77 C 0.1528(6) 0.5342(6) 0.9603(5) 0.051(4) Uani 1 1 d . . .
H77 H 0.1387 0.5003 0.9360 0.061 Uiso 1 1 calc R . .
C78 C 0.1124(5) 0.1031(6) 0.9116(5) 0.040(3) Uani 1 1 d . . .
C79 C 0.0768(7) 0.1109(7) 0.9521(5) 0.058(4) Uani 1 1 d . . .
H79 H 0.0935 0.1434 0.9766 0.069 Uiso 1 1 calc R . .
C80 C 0.0149(9) 0.0709(11) 0.9581(7) 0.097(7) Uani 1 1 d . . .
H80 H -0.0081 0.0738 0.9870 0.117 Uiso 1 1 calc R . .
C81 C -0.0112(8) 0.0265(11) 0.9190(9) 0.110(9) Uani 1 1 d . . .
H81 H -0.0542 0.0022 0.9208 0.132 Uiso 1 1 calc R . .
C82 C 0.0241(8) 0.0189(8) 0.8803(7) 0.078(6) Uani 1 1 d . . .
H82 H 0.0079 -0.0135 0.8556 0.094 Uiso 1 1 calc R . .
C83 C 0.0847(6) 0.0578(7) 0.8754(5) 0.049(3) Uani 1 1 d . . .
H83 H 0.1078 0.0532 0.8465 0.058 Uiso 1 1 calc R . .
C84 C 0.2562(7) -0.0693(6) 0.9565(5) 0.047(3) Uani 1 1 d . . .
C85 C 0.1853(7) -0.0630(7) 0.9420(5) 0.055(4) Uani 1 1 d . . .
H85 H 0.1718 -0.0334 0.9152 0.066 Uiso 1 1 calc R . .
C86 C 0.1340(9) -0.0980(8) 0.9652(6) 0.077(5) Uani 1 1 d . . .
H86 H 0.0867 -0.0931 0.9533 0.092 Uiso 1 1 calc R . .
C87 C 0.1505(9) -0.1396(8) 1.0052(6) 0.077(5) Uani 1 1 d . . .
H87 H 0.1151 -0.1617 1.0219 0.092 Uiso 1 1 calc R . .
C88 C 0.2216(10) -0.1489(9) 1.0211(5) 0.084(5) Uani 1 1 d . . .
H88 H 0.2345 -0.1807 1.0469 0.100 Uiso 1 1 calc R . .
C89 C 0.2720(8) -0.1116(7) 0.9987(5) 0.055(4) Uani 1 1 d . . .
H89 H 0.3189 -0.1142 1.0119 0.066 Uiso 1 1 calc R . .
C90 C -0.1972(6) 0.2438(7) 0.5954(5) 0.050(3) Uani 1 1 d . . .
H90A H -0.2024 0.2852 0.5732 0.060 Uiso 1 1 calc R . .
H90B H -0.1992 0.1998 0.5756 0.060 Uiso 1 1 calc R . .
C91 C -0.2561(6) 0.2434(7) 0.6260(4) 0.048(3) Uani 1 1 d . . .
H91A H -0.2559 0.2881 0.6451 0.058 Uiso 1 1 calc R . .
H91B H -0.2511 0.2026 0.6488 0.058 Uiso 1 1 calc R . .
C92 C -0.3261(5) 0.2368(6) 0.5947(4) 0.038(3) Uani 1 1 d . . .
H92A H -0.3303 0.2764 0.5710 0.046 Uiso 1 1 calc R . .
H92B H -0.3272 0.1910 0.5767 0.046 Uiso 1 1 calc R . .
C93 C 0.5314(6) 0.3066(6) 0.6695(4) 0.038(3) Uani 1 1 d . . .
H93 H 0.5142 0.3521 0.6783 0.045 Uiso 1 1 calc R . .
C94 C 0.5849(6) 0.3047(6) 0.6423(4) 0.038(3) Uani 1 1 d . . .
H94 H 0.6046 0.3486 0.6327 0.046 Uiso 1 1 calc R . .
C95 C 0.6139(6) 0.2394(6) 0.6269(4) 0.034(3) Uani 1 1 d . . .
C96 C 0.5830(7) 0.1782(6) 0.6439(5) 0.048(3) Uani 1 1 d . . .
H96 H 0.6013 0.1324 0.6369 0.057 Uiso 1 1 calc R . .
C97 C 0.5259(6) 0.1834(6) 0.6710(4) 0.039(3) Uani 1 1 d . . .
H97 H 0.5038 0.1405 0.6799 0.046 Uiso 1 1 calc R . .

loop_
_atom_site_aniso_label
_atom_site_aniso_U_11
_atom_site_aniso_U_22
_atom_site_aniso_U_33
_atom_site_aniso_U_23
_atom_site_aniso_U_13
_atom_site_aniso_U_12
Zn1 0.0218(7) 0.0324(7) 0.0334(7) 0.0002(7) -0.0048(5) -0.0016(6)
Zn2 0.0241(7) 0.0261(7) 0.0308(8) -0.0034(6) 0.0001(6) -0.0012(6)
Zn3 0.0236(7) 0.0283(7) 0.0276(7) 0.0004(6) 0.0020(5) 0.0001(6)
Zn4 0.0240(7) 0.0237(7) 0.0279(8) 0.0006(6) -0.0016(6) -0.0008(6)
Zn5 0.0228(7) 0.0292(7) 0.0288(7) -0.0010(6) -0.0022(5) 0.0002(6)
Zn6 0.0235(7) 0.0307(7) 0.0321(7) -0.0033(6) 0.0018(5) -0.0011(6)
Co1 0.0226(8) 0.0155(7) 0.0265(9) 0.0035(6) 0.0016(6) 0.0003(6)
Zn7 0.0317(8) 0.0285(7) 0.0314(8) -0.0052(6) 0.0020(6) -0.0006(6)
S1 0.0249(16) 0.0275(16) 0.0412(19) 0.0049(13) -0.0059(13) -0.0031(12)
S2 0.0281(16) 0.0400(17) 0.0332(17) -0.0027(14) -0.0015(13) -0.0004(14)
S3 0.0266(16) 0.0347(16) 0.0285(17) 0.0025(13) -0.0011(13) 0.0007(13)
S4 0.0179(13) 0.0217(13) 0.0248(13) -0.0016(12) -0.0016(10) 0.0000(11)
S5 0.0348(18) 0.0287(16) 0.0401(19) -0.0018(13) 0.0024(14) -0.0015(13)
S6 0.0270(16) 0.0295(16) 0.0319(17) -0.0056(13) 0.0002(13) -0.0009(13)
S7 0.0273(16) 0.0311(16) 0.0302(17) -0.0023(13) 0.0015(13) 0.0024(13)
S8 0.0210(15) 0.0378(17) 0.0293(17) -0.0041(13) -0.0006(12) -0.0040(13)
S9 0.0287(17) 0.0307(17) 0.0459(19) 0.0045(14) 0.0016(14) 0.0039(13)
S10 0.0286(16) 0.0320(16) 0.0281(16) -0.0042(12) -0.0027(13) -0.0002(13)
S11 0.0276(16) 0.0286(16) 0.0346(17) -0.0028(13) 0.0030(13) 0.0027(13)
S12 0.0297(16) 0.0249(15) 0.0293(16) 0.0004(12) 0.0011(13) 0.0023(12)
S13 0.060(2) 0.045(2) 0.060(2) -0.0268(17) 0.0213(19) -0.0130(17)
S14 0.0294(16) 0.0340(17) 0.0293(17) 0.0031(13) -0.0015(13) 0.0050(13)
S15 0.052(2) 0.051(2) 0.093(3) 0.025(2) 0.007(2) 0.0112(19)
N1 0.027(5) 0.032(5) 0.039(5) 0.005(5) -0.005(4) -0.003(5)
N2 0.038(6) 0.033(6) 0.039(6) -0.004(5) -0.005(5) -0.004(5)
C1 0.035(9) 0.051(10) 0.165(18) -0.050(10) -0.048(10) 0.012(7)
C2 0.044(9) 0.051(9) 0.137(16) -0.029(9) -0.064(10) 0.003(7)
C3 0.025(6) 0.037(7) 0.053(8) -0.001(7) 0.001(5) -0.002(6)
C4 0.056(11) 0.074(12) 0.161(18) -0.051(12) -0.068(12) 0.038(9)
C5 0.063(11) 0.031(8) 0.140(16) -0.020(9) -0.040(11) 0.014(7)
C6 0.019(6) 0.031(7) 0.047(8) -0.014(6) -0.012(6) 0.013(5)
C7 0.067(10) 0.039(8) 0.053(9) -0.020(7) -0.001(7) 0.013(7)
C8 0.112(15) 0.044(10) 0.072(12) -0.034(9) -0.047(11) 0.012(9)
C9 0.054(10) 0.049(10) 0.111(16) -0.031(10) -0.023(10) 0.008(8)
C10 0.059(10) 0.036(8) 0.102(13) -0.015(8) 0.023(9) -0.015(7)
C11 0.031(7) 0.050(8) 0.052(9) -0.017(7) -0.002(6) -0.010(6)
C12 0.026(6) 0.032(7) 0.030(6) -0.003(5) -0.007(5) -0.009(5)
C13 0.037(9) 0.093(12) 0.065(10) 0.038(9) 0.013(8) 0.010(8)
C14 0.051(11) 0.119(15) 0.059(11) 0.035(10) 0.003(9) -0.007(10)
C15 0.029(8) 0.092(12) 0.082(12) -0.034(10) 0.004(8) -0.001(9)
C16 0.029(8) 0.047(9) 0.139(16) -0.032(9) 0.007(9) 0.007(7)
C17 0.029(7) 0.035(8) 0.107(13) -0.017(8) 0.004(8) -0.008(6)
C18 0.022(6) 0.038(7) 0.049(8) 0.023(6) -0.014(6) 0.001(5)
C19 0.067(10) 0.034(7) 0.041(8) 0.002(6) 0.011(7) -0.032(7)
C20 0.077(11) 0.066(10) 0.043(9) -0.001(8) 0.001(8) -0.007(9)
C21 0.069(11) 0.106(14) 0.044(10) 0.038(10) -0.010(8) -0.020(10)
C22 0.086(12) 0.053(10) 0.068(12) 0.027(9) -0.027(10) -0.008(8)
C23 0.077(11) 0.046(9) 0.047(9) 0.014(7) -0.008(8) -0.015(8)
C24 0.037(7) 0.029(7) 0.034(7) -0.007(5) 0.002(6) -0.004(5)
C25 0.035(8) 0.036(8) 0.078(11) -0.001(7) 0.001(7) -0.009(6)
C26 0.048(8) 0.033(7) 0.062(9) -0.003(6) 0.009(7) 0.019(6)
C27 0.052(10) 0.048(9) 0.075(11) -0.014(8) -0.007(8) 0.007(8)
C28 0.074(13) 0.043(10) 0.141(17) -0.045(10) -0.028(12) 0.001(9)
C29 0.048(9) 0.049(9) 0.109(13) -0.021(9) 0.006(9) -0.006(7)
C30 0.035(7) 0.032(7) 0.038(8) -0.002(6) 0.006(6) 0.020(6)
C31 0.051(9) 0.044(8) 0.053(9) -0.005(7) -0.010(7) -0.017(6)
C32 0.079(11) 0.063(10) 0.063(11) -0.047(9) -0.003(9) -0.009(8)
C33 0.070(10) 0.063(10) 0.038(9) -0.025(8) -0.018(8) 0.022(8)
C34 0.076(11) 0.067(10) 0.023(7) 0.001(7) -0.012(7) 0.001(8)
C35 0.050(8) 0.046(8) 0.016(6) -0.010(5) -0.008(6) -0.006(6)
C36 0.032(7) 0.031(7) 0.042(8) 0.004(6) 0.022(6) 0.008(5)
C37 0.071(11) 0.053(9) 0.055(10) 0.004(8) 0.022(8) 0.000(8)
C38 0.137(18) 0.066(12) 0.070(13) 0.042(10) 0.050(12) 0.007(12)
C39 0.080(14) 0.049(11) 0.15(2) 0.022(12) 0.062(14) 0.004(9)
C40 0.041(9) 0.026(8) 0.138(16) -0.006(9) 0.024(10) 0.001(6)
C41 0.028(7) 0.028(7) 0.075(10) -0.005(7) 0.003(7) 0.001(5)
C42 0.014(5) 0.048(8) 0.035(7) 0.008(6) 0.001(5) 0.000(5)
C43 0.032(7) 0.035(7) 0.061(9) 0.011(6) 0.006(6) -0.004(6)
C44 0.046(9) 0.056(9) 0.077(11) 0.002(8) 0.002(8) 0.016(7)
C45 0.031(8) 0.113(14) 0.084(13) -0.007(11) -0.020(9) 0.029(9)
C46 0.057(11) 0.150(19) 0.081(13) -0.052(12) -0.046(10) 0.035(11)
C47 0.045(9) 0.099(12) 0.057(10) -0.048(9) -0.008(8) 0.014(8)
C48 0.063(10) 0.052(9) 0.056(10) 0.021(8) -0.037(8) -0.012(8)
C49 0.084(12) 0.076(11) 0.050(10) -0.001(8) -0.023(9) -0.049(9)
C50 0.119(17) 0.122(16) 0.059(12) 0.030(11) -0.033(12) -0.026(13)
C51 0.103(19) 0.17(2) 0.097(18) 0.041(16) -0.062(15) -0.003(17)
C52 0.060(14) 0.20(3) 0.14(2) -0.06(2) -0.053(15) 0.018(16)
C53 0.034(9) 0.122(16) 0.110(15) -0.005(12) -0.022(10) -0.001(9)
C54 0.035(7) 0.038(7) 0.032(7) -0.012(6) 0.005(6) 0.007(6)
C55 0.034(7) 0.056(8) 0.029(7) -0.001(6) -0.004(6) -0.008(6)
C56 0.036(8) 0.048(8) 0.069(10) -0.005(7) 0.006(7) -0.008(6)
C57 0.039(8) 0.070(10) 0.058(10) -0.013(8) -0.018(7) -0.023(7)
C58 0.047(9) 0.084(11) 0.053(10) 0.006(8) -0.031(8) -0.002(8)
C59 0.031(7) 0.068(9) 0.038(8) -0.002(7) -0.019(6) -0.006(7)
C60 0.042(8) 0.031(7) 0.035(7) -0.016(5) 0.008(6) 0.008(6)
C61 0.029(7) 0.062(9) 0.064(10) 0.009(7) 0.003(7) -0.006(6)
C62 0.053(10) 0.110(13) 0.062(11) 0.020(10) 0.028(9) -0.013(9)
C63 0.053(10) 0.077(10) 0.048(9) 0.022(8) 0.019(8) -0.008(8)
C64 0.057(10) 0.086(11) 0.038(9) 0.010(8) 0.003(7) 0.003(8)
C65 0.036(8) 0.074(10) 0.033(8) 0.008(7) 0.004(6) -0.029(7)
C66 0.031(7) 0.020(6) 0.032(7) -0.002(5) -0.001(5) -0.004(5)
C67 0.063(9) 0.021(7) 0.062(9) 0.010(6) 0.008(7) 0.002(6)
C68 0.061(10) 0.043(8) 0.079(11) 0.028(8) 0.024(8) 0.006(7)
C69 0.066(11) 0.054(10) 0.060(10) 0.013(8) -0.003(8) 0.021(8)
C70 0.041(9) 0.051(9) 0.092(12) -0.002(8) -0.006(8) 0.015(7)
C71 0.054(9) 0.042(8) 0.079(11) 0.020(7) 0.019(8) 0.014(7)
C72 0.061(9) 0.021(6) 0.029(7) 0.007(5) 0.010(6) 0.017(6)
C73 0.079(11) 0.036(8) 0.038(8) 0.007(6) 0.008(7) 0.014(7)
C74 0.117(16) 0.051(10) 0.065(11) -0.005(8) 0.033(11) 0.022(10)
C75 0.095(15) 0.078(13) 0.088(14) -0.011(10) 0.052(12) 0.021(11)
C76 0.057(11) 0.088(13) 0.091(14) 0.007(11) -0.002(10) 0.006(9)
C77 0.024(7) 0.044(8) 0.085(11) -0.025(7) 0.008(7) 0.005(6)
C78 0.008(6) 0.049(8) 0.064(9) 0.027(7) 0.008(6) 0.010(5)
C79 0.057(10) 0.067(10) 0.053(10) 0.012(7) 0.025(8) 0.013(8)
C80 0.044(11) 0.16(2) 0.097(15) 0.085(14) 0.038(10) 0.033(12)
C81 0.027(10) 0.130(18) 0.17(2) 0.103(17) -0.020(12) -0.015(11)
C82 0.039(10) 0.064(11) 0.132(17) 0.044(11) 0.007(10) -0.012(8)
C83 0.035(8) 0.051(8) 0.059(10) 0.020(7) 0.000(7) 0.001(7)
C84 0.047(9) 0.039(8) 0.057(9) -0.003(7) 0.008(7) 0.012(6)
C85 0.061(10) 0.046(8) 0.059(10) 0.015(7) 0.013(8) 0.023(7)
C86 0.077(12) 0.081(12) 0.073(12) 0.027(9) 0.012(10) 0.035(10)
C87 0.067(12) 0.083(12) 0.083(13) 0.024(10) 0.031(10) 0.017(10)
C88 0.120(17) 0.093(13) 0.041(10) 0.022(9) 0.025(10) 0.006(12)
C89 0.072(11) 0.041(8) 0.050(9) -0.006(7) -0.007(8) 0.013(7)
C90 0.025(7) 0.061(9) 0.063(9) -0.006(8) -0.004(6) 0.010(7)
C91 0.026(7) 0.072(9) 0.046(8) 0.007(7) 0.003(6) 0.013(7)
C92 0.021(6) 0.061(9) 0.033(7) -0.003(6) 0.004(5) 0.005(6)
C93 0.030(7) 0.043(8) 0.042(8) -0.001(6) 0.016(6) -0.002(6)
C94 0.030(7) 0.037(7) 0.048(8) -0.002(6) 0.007(6) -0.002(6)
C95 0.027(6) 0.043(8) 0.033(7) -0.006(6) 0.001(5) 0.003(6)
C96 0.050(9) 0.033(8) 0.062(10) -0.009(6) 0.018(7) 0.006(6)
C97 0.023(7) 0.031(7) 0.064(9) 0.005(6) 0.017(6) -0.002(5)

loop_
_geom_bond_atom_site_label_1
_geom_bond_atom_site_label_2
_geom_bond_distance
_geom_bond_site_symmetry_2
_geom_bond_publ_flag
Zn1 N1 2.024(8) . ?
Zn1 S1 2.329(3) . ?
Zn1 S3 2.341(3) . ?
Zn1 S2 2.356(3) . ?
Zn2 S5 2.319(3) . ?
Zn2 S4 2.333(3) . ?
Zn2 S6 2.346(3) . ?
Zn2 S2 2.349(3) . ?
Zn3 S4 2.319(3) . ?
Zn3 S14 2.335(3) . ?
Zn3 S11 2.350(3) . ?
Zn3 S3 2.353(3) . ?
Zn4 S12 2.305(3) . ?
Zn4 S4 2.329(3) . ?
Zn4 S7 2.344(3) . ?
Zn4 S1 2.359(3) . ?
Zn5 S9 2.309(3) . ?
Zn5 S10 2.311(3) . ?
Zn5 S4 2.337(3) . ?
Zn5 S8 2.352(3) . ?
Zn6 N2 2.039(10) . ?
Zn6 S8 2.327(3) . ?
Zn6 S6 2.330(3) . ?
Zn6 S7 2.333(3) . ?
Co1 S15 2.273(4) . ?
Co1 S9 2.370(3) . ?
Co1 S5 2.373(3) . ?
Co1 S14 2.393(3) . ?
Zn7 S13 2.260(3) . ?
Zn7 S10 2.361(3) . ?
Zn7 S11 2.368(3) . ?
Zn7 S12 2.387(3) . ?
S1 C18 1.756(12) . ?
S2 C6 1.796(11) . ?
S3 C12 1.760(11) . ?
S5 C24 1.764(11) . ?
S6 C30 1.784(12) . ?
S7 C36 1.772(11) . ?
S8 C42 1.777(10) . ?
S9 C48 1.755(14) . ?
S10 C54 1.768(12) . ?
S11 C60 1.802(12) . ?
S12 C66 1.778(11) . ?
S13 C72 1.756(12) . ?
S14 C78 1.777(11) . ?
S15 C84 1.742(14) . ?
N1 C1 1.307(14) . ?
N1 C5 1.314(15) . ?
N2 C97 1.344(13) . ?
N2 C93 1.352(13) . ?
C1 C2 1.318(16) . ?
C1 H1 0.9400 . ?
C2 C3 1.305(16) . ?
C2 H2 0.9400 . ?
C3 C4 1.400(17) . ?
C3 C90 1.498(14) . ?
C4 C5 1.371(17) . ?
C4 H4 0.9400 . ?
C5 H5 0.9400 . ?
C6 C11 1.347(16) . ?
C6 C7 1.394(15) . ?
C7 C8 1.384(19) . ?
C7 H7 0.9400 . ?
C8 C9 1.41(2) . ?
C8 H8 0.9400 . ?
C9 C10 1.344(19) . ?
C9 H9 0.9400 . ?
C10 C11 1.363(16) . ?
C10 H10 0.9400 . ?
C11 H11 0.9400 . ?
C12 C13 1.370(16) . ?
C12 C17 1.401(15) . ?
C13 C14 1.312(19) . ?
C13 H13 0.9400 . ?
C14 C15 1.38(2) . ?
C14 H14 0.9400 . ?
C15 C16 1.35(2) . ?
C15 H15 0.9400 . ?
C16 C17 1.413(18) . ?
C16 H16 0.9400 . ?
C17 H17 0.9400 . ?
C18 C19 1.346(16) . ?
C18 C23 1.397(15) . ?
C19 C20 1.359(17) . ?
C19 H19 0.9400 . ?
C20 C21 1.364(18) . ?
C20 H20 0.9400 . ?
C21 C22 1.37(2) . ?
C21 H21 0.9400 . ?
C22 C23 1.387(18) . ?
C22 H22 0.9400 . ?
C23 H23 0.9400 . ?
C24 C25 1.364(16) . ?
C24 C29 1.393(16) . ?
C25 C26 1.372(16) . ?
C25 H25 0.9400 . ?
C26 C27 1.370(17) . ?
C26 H26 0.9400 . ?
C27 C28 1.34(2) . ?
C27 H27 0.9400 . ?
C28 C29 1.378(18) . ?
C28 H28 0.9400 . ?
C29 H29 0.9400 . ?
C30 C35 1.344(15) . ?
C30 C31 1.401(15) . ?
C31 C32 1.376(17) . ?
C31 H31 0.9400 . ?
C32 C33 1.385(19) . ?
C32 H32 0.9400 . ?
C33 C34 1.372(17) . ?
C33 H33 0.9400 . ?
C34 C35 1.410(15) . ?
C34 H34 0.9400 . ?
C35 H35 0.9400 . ?
C36 C37 1.346(16) . ?
C36 C41 1.390(15) . ?
C37 C38 1.37(2) . ?
C37 H37 0.9400 . ?
C38 C39 1.36(2) . ?
C38 H38 0.9400 . ?
C39 C40 1.38(2) . ?
C39 H39 0.9400 . ?
C40 C41 1.392(17) . ?
C40 H40 0.9400 . ?
C41 H41 0.9400 . ?
C42 C43 1.362(15) . ?
C42 C47 1.393(15) . ?
C43 C44 1.411(16) . ?
C43 H43 0.9400 . ?
C44 C45 1.313(18) . ?
C44 H44 0.9400 . ?
C45 C46 1.35(2) . ?
C45 H45 0.9400 . ?
C46 C47 1.392(18) . ?
C46 H46 0.9400 . ?
C47 H47 0.9400 . ?
C48 C53 1.363(18) . ?
C48 C49 1.42(2) . ?
C49 C50 1.415(19) . ?
C49 H49 0.9400 . ?
C50 C51 1.37(3) . ?
C50 H50 0.9400 . ?
C51 C52 1.33(3) . ?
C51 H51 0.9400 . ?
C52 C53 1.43(2) . ?
C52 H52 0.9400 . ?
C53 H53 0.9400 . ?
C54 C55 1.381(15) . ?
C54 C59 1.403(15) . ?
C55 C56 1.382(15) . ?
C55 H55 0.9400 . ?
C56 C57 1.366(17) . ?
C56 H56 0.9400 . ?
C57 C58 1.343(18) . ?
C57 H57 0.9400 . ?
C58 C59 1.356(16) . ?
C58 H58 0.9400 . ?
C59 H59 0.9400 . ?
C60 C65 1.355(15) . ?
C60 C61 1.371(16) . ?
C61 C62 1.384(17) . ?
C61 H61 0.9400 . ?
C62 C63 1.349(18) . ?
C62 H62 0.9400 . ?
C63 C64 1.319(18) . ?
C63 H63 0.9400 . ?
C64 C65 1.394(16) . ?
C64 H64 0.9400 . ?
C65 H65 0.9400 . ?
C66 C71 1.352(16) . ?
C66 C67 1.384(15) . ?
C67 C68 1.401(16) . ?
C67 H67 0.9400 . ?
C68 C69 1.334(18) . ?
C68 H68 0.9400 . ?
C69 C70 1.375(18) . ?
C69 H69 0.9400 . ?
C70 C71 1.376(16) . ?
C70 H70 0.9400 . ?
C71 H71 0.9400 . ?
C72 C77 1.357(16) . ?
C72 C73 1.388(16) . ?
C73 C74 1.398(19) . ?
C73 H73 0.9400 . ?
C74 C75 1.34(2) . ?
C74 H74 0.9400 . ?
C75 C76 1.39(2) . ?
C75 H75 0.9400 . ?
C76 C77 1.381(19) . ?
C76 H76 0.9400 . ?
C77 H77 0.9400 . ?
C78 C79 1.357(16) . ?
C78 C83 1.376(17) . ?
C79 C80 1.41(2) . ?
C79 H79 0.9400 . ?
C80 C81 1.41(3) . ?
C80 H80 0.9400 . ?
C81 C82 1.31(3) . ?
C81 H81 0.9400 . ?
C82 C83 1.378(18) . ?
C82 H82 0.9400 . ?
C83 H83 0.9400 . ?
C84 C85 1.385(17) . ?
C84 C89 1.413(17) . ?
C85 C86 1.371(19) . ?
C85 H85 0.9400 . ?
C86 C87 1.358(19) . ?
C86 H86 0.9400 . ?
C87 C88 1.40(2) . ?
C87 H87 0.9400 . ?
C88 C89 1.37(2) . ?
C88 H88 0.9400 . ?
C89 H89 0.9400 . ?
C90 C91 1.454(16) . ?
C90 H90A 0.9800 . ?
C90 H90B 0.9800 . ?
C91 C92 1.538(14) . ?
C91 H91A 0.9800 . ?
C91 H91B 0.9800 . ?
C92 C95 1.500(15) 1_455 ?
C92 H92A 0.9800 . ?
C92 H92B 0.9800 . ?
C93 C94 1.312(15) . ?
C93 H93 0.9400 . ?
C94 C95 1.406(15) . ?
C94 H94 0.9400 . ?
C95 C96 1.375(15) . ?
C95 C92 1.500(15) 1_655 ?
C96 C97 1.371(15) . ?
C96 H96 0.9400 . ?
C97 H97 0.9400 . ?
